data_1527603
loop_
_publ_author_name
'Jordan, T.H.'
'Smith, H.W.'
'Streib, W.E.'
'Lipscomb, W.N.'

_publ_section_title
;
 Single-crystal X-Ray diffraction studies of alpha-N2 and beta-N2
;
_journal_name_full 'Journal of Chemical Physics'
_journal_page_first 756
_journal_page_last 759
_journal_volume 41
_journal_year 1964
_chemical_formula_sum N2
_space_group_IT_number 198
_symmetry_space_group_name_Hall 'P 2ac 2ab 3'
_symmetry_space_group_name_H-M 'P 21 3'
_cell_angle_alpha 90
_cell_angle_beta 90
_cell_angle_gamma 90
_cell_formula_units_Z 4
_cell_length_a 5.65
_cell_length_b 5.65
_cell_length_c 5.65
_cell_volume 180.362
_citation_journal_id_ASTM JCPSA6
_cod_data_source_file Jordan_JCPSA6_1964_1680.cif
_cod_data_source_block N2
_cod_original_cell_volume 180.3621
_cod_database_code 1527603

loop_
_symmetry_equiv_pos_as_xyz
x,y,z
-x+1/2,-y,z+1/2
x+1/2,-y+1/2,-z
-x,y+1/2,-z+1/2
z,x,y
-z+1/2,-x,y+1/2
z+1/2,-x+1/2,-y
-z,x+1/2,-y+1/2
y,z,x
y+1/2,-z+1/2,-x
-y,z+1/2,-x+1/2
-y+1/2,-z,x+1/2

loop_
_atom_site_label
_atom_site_type_symbol
_atom_site_fract_x
_atom_site_fract_y
_atom_site_fract_z
_atom_site_occupancy
_atom_site_U_iso_or_equiv
N1 N 0.0735 0.0735 0.0735 1 0.0
N2 N -0.0388 -0.0388 -0.0388 1 0.0
